data_1570382
loop_
_publ_author_name
'Jin, Xiaodong'
'Lin, Yongjie'
'Davies, Robert P.'

_publ_section_title
;
 On the mechanism of benzimidazole synthesis via copper-catalysed
 intramolecular N-arylation
;
_journal_issue 24
_journal_name_full 'Catalysis Science &amp; Technology'
_journal_page_first 7181
_journal_page_last 7189
_journal_paper_doi 10.1039/D3CY00767G
_journal_volume 13
_journal_year 2023
_chemical_formula_moiety 'C18 H20 Cl2 Cu2 N4'
_chemical_formula_sum 'C18 H20 Cl2 Cu2 N4'
_chemical_formula_weight 490.36
_space_group_crystal_system triclinic
_space_group_IT_number 2
_space_group_name_Hall '-P 1'
_space_group_name_H-M_alt 'P -1'
_atom_sites_solution_hydrogens geom
_audit_creation_method SHELXL-2018/3
_audit_update_record
;
2023-05-16 deposited with the CCDC.	2023-11-22 downloaded from the CCDC.
;
_cell_angle_alpha 74.007(7)
_cell_angle_beta 89.553(5)
_cell_angle_gamma 79.913(5)
_cell_formula_units_Z 4
_cell_length_a 10.4396(5)
_cell_length_b 13.5659(10)
_cell_length_c 14.4025(11)
_cell_measurement_reflns_used 3429
_cell_measurement_temperature 173(2)
_cell_measurement_theta_max 27.3980
_cell_measurement_theta_min 2.7320
_cell_volume 1928.7(2)
_computing_cell_refinement CrysAlisPro,
_computing_data_collection CrysAlisPro,
_computing_data_reduction CrysAlisPro,
_computing_molecular_graphics 'Bruker SHELXTL'
_computing_publication_material 'CIFTAB-2013 (Sheldrick, 2013)'
_computing_structure_refinement 'SHELXL-2018/3 (Sheldrick, 2018)'
_computing_structure_solution 'SHELXS-2013 (Sheldrick, 2013)'
_diffrn_ambient_temperature 173(2)
_diffrn_detector_area_resol_mean 16.0382
_diffrn_measured_fraction_theta_full 0.980
_diffrn_measured_fraction_theta_max 0.802
_diffrn_measurement_device_type 'Agilent Xcalibur 3 E'
_diffrn_measurement_method 'omega scans'
_diffrn_radiation_type MoK\a
_diffrn_radiation_wavelength 0.71073
_diffrn_reflns_av_R_equivalents 0.0333
_diffrn_reflns_av_unetI/netI 0.0724
_diffrn_reflns_Laue_measured_fraction_full 0.980
_diffrn_reflns_Laue_measured_fraction_max 0.802
_diffrn_reflns_limit_h_max 13
_diffrn_reflns_limit_h_min -13
_diffrn_reflns_limit_k_max 17
_diffrn_reflns_limit_k_min -17
_diffrn_reflns_limit_l_max 17
_diffrn_reflns_limit_l_min -17
_diffrn_reflns_number 9964
_diffrn_reflns_point_group_measured_fraction_full 0.980
_diffrn_reflns_point_group_measured_fraction_max 0.802
_diffrn_reflns_theta_full 25.242
_diffrn_reflns_theta_max 28.139
_diffrn_reflns_theta_min 2.419
_diffrn_source 'Enhance (Mo) X-ray Source'
_exptl_absorpt_coefficient_mu 2.492
_exptl_absorpt_correction_T_max 0.836
_exptl_absorpt_correction_T_min 0.445
_exptl_absorpt_correction_type analytical
_exptl_absorpt_process_details
; 
CrysAlisPro 1.171.42.49 (Rigaku Oxford Diffraction, 2022) 
Analytical numeric absorption correction using a multifaceted crystal 
model based on expressions derived by R.C. Clark & J.S. Reid. 
(Clark, R. C. & Reid, J. S. (1995). Acta Cryst. A51, 887-897) 
Empirical absorption correction using spherical harmonics, 
implemented in SCALE3 ABSPACK scaling algorithm. 
;
_exptl_crystal_colour Colourless
_exptl_crystal_density_diffrn 1.689
_exptl_crystal_description plates
_exptl_crystal_F_000 992
_exptl_crystal_size_max 0.448
_exptl_crystal_size_mid 0.282
_exptl_crystal_size_min 0.062
_refine_diff_density_max 0.421
_refine_diff_density_min -0.427
_refine_diff_density_rms 0.083
_refine_ls_extinction_coef 0.00227(17)
_refine_ls_extinction_expression Fc^*^=kFc[1+0.001xFc^2^\l^3^/sin(2\q)]^-1/4^
_refine_ls_extinction_method 'SHELXL-2018/3 (Sheldrick 2018)'
_refine_ls_goodness_of_fit_ref 0.863
_refine_ls_hydrogen_treatment constr
_refine_ls_matrix_type full
_refine_ls_number_parameters 479
_refine_ls_number_reflns 9964
_refine_ls_number_restraints 0
_refine_ls_restrained_S_all 0.863
_refine_ls_R_factor_all 0.0578
_refine_ls_R_factor_gt 0.0329
_refine_ls_shift/su_max 0.001
_refine_ls_shift/su_mean 0.000
_refine_ls_structure_factor_coef Fsqd
_refine_ls_weighting_details 'w=1/[\s^2^(Fo^2^)+(0.0289P)^2^] where P=(Fo^2^+2Fc^2^)/3'
_refine_ls_weighting_scheme calc
_refine_ls_wR_factor_gt 0.0620
_refine_ls_wR_factor_ref 0.0652
_reflns_Friedel_coverage 0.000
_reflns_number_gt 6516
_reflns_number_total 9964
_reflns_threshold_expression 'I > 2\s(I)'
_cod_data_source_file d3cy00767g2.cif
_cod_data_source_block 1c
_cod_depositor_comments 'Adding full bibliography for 1570378--1570383.cif.'
_cod_database_code 1570382
_shelx_shelxl_version_number 2018/3
_shelx_space_group_comment
; 
The symmetry employed for this shelxl refinement is uniquely defined 
by the following loop, which should always be used as a source of 
symmetry information in preference to the above space-group names. 
They are only intended as comments. 
;

loop_
_space_group_symop_operation_xyz
'x, y, z'
'-x, -y, -z'

loop_
_atom_site_label
_atom_site_type_symbol
_atom_site_fract_x
_atom_site_fract_y
_atom_site_fract_z
_atom_site_U_iso_or_equiv
_atom_site_adp_type
_atom_site_occupancy
_atom_site_site_symmetry_order
_atom_site_calc_flag
_atom_site_refinement_flags_posn
_atom_site_refinement_flags_adp
_atom_site_refinement_flags_occupancy
_atom_site_disorder_assembly
_atom_site_disorder_group
Cu1A Cu 0.81080(6) 0.44320(5) 0.39946(5) 0.02478(18) Uani 1 1 d . . . . .
Cu2A Cu 0.64303(6) 0.59954(4) 0.36824(4) 0.02684(17) Uani 1 1 d . . . . .
Cl1A Cl 0.62552(16) 0.82854(9) 0.19497(10) 0.0551(5) Uani 1 1 d . . . . .
Cl2A Cl 0.91772(13) 0.24097(9) 0.37424(10) 0.0400(4) Uani 1 1 d . . . . .
N1A N 0.9343(4) 0.5309(3) 0.3737(3) 0.0230(11) Uani 1 1 d . . . . .
C2A C 0.9032(5) 0.6314(4) 0.3643(4) 0.0228(15) Uani 1 1 d . . . . .
N3A N 0.7777(4) 0.6753(3) 0.3658(3) 0.0278(12) Uani 1 1 d . . . . .
C4A C 1.0706(6) 0.4861(4) 0.3660(5) 0.0363(18) Uani 1 1 d . . . . .
H4A1 H 1.106040 0.529306 0.308997 0.054 Uiso 1 1 calc R U . . .
H4A2 H 1.076514 0.415347 0.359867 0.054 Uiso 1 1 calc R U . . .
H4A3 H 1.120709 0.483767 0.424129 0.054 Uiso 1 1 calc R U . . .
C5A C 1.0087(5) 0.6981(4) 0.3472(4) 0.0392(15) Uani 1 1 d . . . . .
H5A1 H 1.066561 0.678593 0.405135 0.059 Uiso 1 1 calc R U . . .
H5A2 H 0.968309 0.771803 0.333385 0.059 Uiso 1 1 calc R U . . .
H5A3 H 1.059145 0.686941 0.292217 0.059 Uiso 1 1 calc R U . . .
C6A C 0.7433(5) 0.7799(3) 0.3717(3) 0.0270(13) Uani 1 1 d . . . . .
C7A C 0.6701(5) 0.8583(4) 0.2990(4) 0.0291(13) Uani 1 1 d . . . . .
C8A C 0.6309(5) 0.9589(4) 0.3063(5) 0.0416(15) Uani 1 1 d . . . . .
H8AA H 0.581783 1.010952 0.254826 0.050 Uiso 1 1 calc R U . . .
C9A C 0.6641(6) 0.9826(4) 0.3891(5) 0.0511(19) Uani 1 1 d . . . . .
H9AA H 0.636460 1.050672 0.396001 0.061 Uiso 1 1 calc R U . . .
C10A C 0.7374(6) 0.9066(4) 0.4613(5) 0.0542(19) Uani 1 1 d . . . . .
H10A H 0.762452 0.923045 0.517720 0.065 Uiso 1 1 calc R U . . .
C11A C 0.7753(6) 0.8076(4) 0.4538(4) 0.0434(16) Uani 1 1 d . . . . .
H11A H 0.824647 0.756349 0.505800 0.052 Uiso 1 1 calc R U . . .
N21A N 0.5193(5) 0.5136(4) 0.3719(4) 0.0250(14) Uani 1 1 d . . . . .
C22A C 0.5487(5) 0.4112(4) 0.4038(4) 0.0257(14) Uani 1 1 d . . . . .
N23A N 0.6752(4) 0.3646(3) 0.4270(3) 0.0236(10) Uani 1 1 d . . . . .
C24A C 0.3846(5) 0.5617(4) 0.3410(4) 0.0311(15) Uani 1 1 d . . . . .
H24A H 0.351902 0.526005 0.298000 0.047 Uiso 1 1 calc R U . . .
H24B H 0.380541 0.635386 0.306422 0.047 Uiso 1 1 calc R U . . .
H24C H 0.331010 0.555963 0.397718 0.047 Uiso 1 1 calc R U . . .
C25A C 0.4459(5) 0.3451(4) 0.4030(4) 0.0310(16) Uani 1 1 d . . . . .
H25A H 0.377414 0.359637 0.446788 0.046 Uiso 1 1 calc R U . . .
H25B H 0.485925 0.271128 0.424349 0.046 Uiso 1 1 calc R U . . .
H25C H 0.407921 0.361663 0.337280 0.046 Uiso 1 1 calc R U . . .
C26A C 0.7099(5) 0.2618(4) 0.4883(4) 0.0240(12) Uani 1 1 d . . . . .
C27A C 0.8267(5) 0.1994(4) 0.4756(3) 0.0260(12) Uani 1 1 d . . . . .
C28A C 0.8744(5) 0.1056(4) 0.5406(4) 0.0327(14) Uani 1 1 d . . . . .
H28A H 0.955773 0.066676 0.530818 0.039 Uiso 1 1 calc R U . . .
C29A C 0.8047(6) 0.0672(3) 0.6203(5) 0.0361(14) Uani 1 1 d . . . . .
H29A H 0.836951 0.001829 0.665326 0.043 Uiso 1 1 calc R U . . .
C30A C 0.6879(5) 0.1255(4) 0.6331(4) 0.0348(14) Uani 1 1 d . . . . .
H30A H 0.638050 0.099411 0.686867 0.042 Uiso 1 1 calc R U . . .
C31A C 0.6422(5) 0.2210(3) 0.5692(3) 0.0274(12) Uani 1 1 d . . . . .
H31A H 0.562100 0.260398 0.580735 0.033 Uiso 1 1 calc R U . . .
Cu1B Cu 0.21705(6) 0.44516(4) 0.12944(5) 0.02134(17) Uani 1 1 d . . . . .
Cu2B Cu 0.31255(5) 0.60290(4) 0.08519(4) 0.02396(17) Uani 1 1 d . . . . .
Cl1B Cl 0.22345(15) 0.83280(9) 0.14291(10) 0.0479(4) Uani 1 1 d . . . . .
Cl2B Cl 0.20068(12) 0.23935(8) 0.25236(9) 0.0334(3) Uani 1 1 d . . . . .
N1B N 0.0548(4) 0.5328(3) 0.1105(3) 0.0211(11) Uani 1 1 d . . . . .
C2B C 0.0383(5) 0.6351(4) 0.0707(4) 0.0241(14) Uani 1 1 d . . . . .
N3B N 0.1429(4) 0.6797(3) 0.0492(3) 0.0236(11) Uani 1 1 d . . . . .
C4B C -0.0615(5) 0.4843(4) 0.1396(4) 0.0246(15) Uani 1 1 d . . . . .
H4B1 H -0.106654 0.513636 0.188474 0.037 Uiso 1 1 calc R U . . .
H4B2 H -0.034275 0.408826 0.166478 0.037 Uiso 1 1 calc R U . . .
H4B3 H -0.120406 0.498384 0.082934 0.037 Uiso 1 1 calc R U . . .
C5B C -0.0967(5) 0.6994(3) 0.0552(4) 0.0362(15) Uani 1 1 d . . . . .
H5B1 H -0.147812 0.676364 0.011016 0.054 Uiso 1 1 calc R U . . .
H5B2 H -0.091476 0.773019 0.027252 0.054 Uiso 1 1 calc R U . . .
H5B3 H -0.138832 0.690607 0.117304 0.054 Uiso 1 1 calc R U . . .
C6B C 0.1293(5) 0.7843(3) -0.0108(4) 0.0258(12) Uani 1 1 d . . . . .
C7B C 0.1655(5) 0.8613(4) 0.0237(4) 0.0306(13) Uani 1 1 d . . . . .
C8B C 0.1575(5) 0.9622(4) -0.0351(4) 0.0371(16) Uani 1 1 d . . . . .
H8BA H 0.182496 1.014132 -0.009888 0.044 Uiso 1 1 calc R U . . .
C9B C 0.1140(7) 0.9872(3) -0.1291(6) 0.0424(15) Uani 1 1 d . . . . .
H9BA H 0.107416 1.056689 -0.168965 0.051 Uiso 1 1 calc R U . . .
C10B C 0.0792(6) 0.9114(4) -0.1668(5) 0.0501(19) Uani 1 1 d . . . . .
H10B H 0.050975 0.928215 -0.232747 0.060 Uiso 1 1 calc R U . . .
C11B C 0.0862(5) 0.8111(4) -0.1073(4) 0.0405(15) Uani 1 1 d . . . . .
H11B H 0.061028 0.759437 -0.132766 0.049 Uiso 1 1 calc R U . . .
N21B N 0.4752(5) 0.5152(3) 0.1251(4) 0.0208(13) Uani 1 1 d . . . . .
C22B C 0.4923(5) 0.4137(4) 0.1444(3) 0.0175(12) Uani 1 1 d . . . . .
N23B N 0.3872(4) 0.3683(3) 0.1422(3) 0.0181(9) Uani 1 1 d . . . . .
C24B C 0.5877(5) 0.5666(3) 0.1334(4) 0.0285(15) Uani 1 1 d . . . . .
H24D H 0.632773 0.533750 0.196693 0.043 Uiso 1 1 calc R U . . .
H24E H 0.556366 0.640786 0.126705 0.043 Uiso 1 1 calc R U . . .
H24F H 0.648028 0.559142 0.082295 0.043 Uiso 1 1 calc R U . . .
C25B C 0.6258(5) 0.3495(4) 0.1757(4) 0.0287(15) Uani 1 1 d . . . . .
H25D H 0.683257 0.361201 0.121103 0.043 Uiso 1 1 calc R U . . .
H25E H 0.619450 0.275437 0.197429 0.043 Uiso 1 1 calc R U . . .
H25F H 0.661406 0.369975 0.228849 0.043 Uiso 1 1 calc R U . . .
C26B C 0.4002(4) 0.2672(3) 0.1303(3) 0.0182(12) Uani 1 1 d . . . . .
C27B C 0.3142(4) 0.2019(3) 0.1728(3) 0.0203(11) Uani 1 1 d . . . . .
C28B C 0.3109(5) 0.1086(4) 0.1526(4) 0.0287(13) Uani 1 1 d . . . . .
H28B H 0.247567 0.067890 0.179960 0.034 Uiso 1 1 calc R U . . .
C29B C 0.4008(5) 0.0756(3) 0.0922(5) 0.0342(17) Uani 1 1 d . . . . .
H29B H 0.400405 0.011078 0.078417 0.041 Uiso 1 1 calc R U . . .
C30B C 0.4913(5) 0.1355(4) 0.0516(4) 0.0326(13) Uani 1 1 d . . . . .
H30B H 0.554552 0.111533 0.011210 0.039 Uiso 1 1 calc R U . . .
C31B C 0.4903(4) 0.2307(3) 0.0695(3) 0.0250(12) Uani 1 1 d . . . . .
H31B H 0.551924 0.272147 0.039999 0.030 Uiso 1 1 calc R U . . .

loop_
_atom_site_aniso_label
_atom_site_aniso_U_11
_atom_site_aniso_U_22
_atom_site_aniso_U_33
_atom_site_aniso_U_23
_atom_site_aniso_U_13
_atom_site_aniso_U_12
Cu1A 0.0175(4) 0.0328(4) 0.0253(5) -0.0066(3) 0.0033(3) -0.0102(3)
Cu2A 0.0186(4) 0.0304(4) 0.0323(4) -0.0070(3) -0.0012(3) -0.0091(3)
Cl1A 0.0770(12) 0.0425(8) 0.0424(10) -0.0173(7) -0.0253(9) 0.0082(7)
Cl2A 0.0336(8) 0.0515(8) 0.0388(9) -0.0180(7) 0.0171(7) -0.0098(6)
N1A 0.016(3) 0.028(3) 0.030(3) -0.014(2) 0.003(2) -0.005(2)
C2A 0.025(4) 0.032(4) 0.014(3) -0.001(3) -0.003(3) -0.019(3)
N3A 0.028(3) 0.022(2) 0.033(3) -0.003(2) -0.008(2) -0.011(2)
C4A 0.033(4) 0.037(4) 0.033(5) 0.002(3) -0.001(3) -0.009(3)
C5A 0.032(4) 0.044(3) 0.041(4) -0.006(3) 0.000(3) -0.016(3)
C6A 0.022(3) 0.028(3) 0.031(3) -0.003(2) 0.000(3) -0.013(2)
C7A 0.025(3) 0.036(3) 0.032(3) -0.018(3) 0.001(3) -0.008(3)
C8A 0.038(4) 0.034(3) 0.051(4) -0.012(3) -0.005(3) -0.003(3)
C9A 0.060(4) 0.038(3) 0.066(5) -0.032(4) 0.005(4) -0.011(3)
C10A 0.074(5) 0.052(4) 0.048(5) -0.025(4) -0.004(4) -0.024(4)
C11A 0.055(4) 0.042(3) 0.037(4) -0.010(3) -0.005(3) -0.019(3)
N21A 0.014(3) 0.041(4) 0.021(3) -0.008(3) -0.001(2) -0.009(2)
C22A 0.026(4) 0.036(4) 0.017(3) -0.008(3) 0.007(3) -0.012(3)
N23A 0.022(3) 0.026(2) 0.025(3) -0.007(2) 0.002(2) -0.009(2)
C24A 0.016(3) 0.050(3) 0.028(4) -0.008(3) 0.000(3) -0.011(3)
C25A 0.020(4) 0.045(4) 0.033(4) -0.015(3) 0.004(3) -0.014(3)
C26A 0.021(3) 0.032(3) 0.026(4) -0.017(3) 0.000(2) -0.008(3)
C27A 0.025(3) 0.032(3) 0.028(3) -0.015(2) 0.005(3) -0.014(2)
C28A 0.027(3) 0.029(3) 0.047(4) -0.019(3) 0.002(3) -0.004(3)
C29A 0.040(4) 0.024(3) 0.041(4) -0.004(3) 0.002(3) -0.002(3)
C30A 0.033(3) 0.038(3) 0.032(4) -0.004(3) 0.004(3) -0.014(3)
C31A 0.023(3) 0.031(3) 0.028(3) -0.010(2) 0.003(2) -0.002(2)
Cu1B 0.0138(4) 0.0226(3) 0.0268(4) -0.0055(3) 0.0015(3) -0.0033(3)
Cu2B 0.0143(4) 0.0233(3) 0.0325(4) -0.0046(3) -0.0018(3) -0.0035(3)
Cl1B 0.0677(11) 0.0406(8) 0.0379(10) -0.0088(6) -0.0088(8) -0.0193(7)
Cl2B 0.0313(8) 0.0346(7) 0.0350(9) -0.0091(6) 0.0164(6) -0.0098(6)
N1B 0.009(2) 0.032(3) 0.024(3) -0.011(2) 0.006(2) -0.002(2)
C2B 0.015(3) 0.035(4) 0.027(4) -0.015(3) 0.002(3) -0.008(3)
N3B 0.017(3) 0.018(2) 0.035(3) -0.007(2) -0.003(2) -0.0012(19)
C4B 0.007(3) 0.043(4) 0.021(4) -0.004(3) 0.004(3) -0.006(2)
C5B 0.017(3) 0.035(3) 0.050(4) -0.006(3) -0.004(3) 0.006(3)
C6B 0.010(3) 0.026(3) 0.037(4) -0.007(2) -0.001(2) 0.003(2)
C7B 0.017(3) 0.037(3) 0.037(4) -0.010(3) 0.001(3) -0.004(3)
C8B 0.030(4) 0.031(3) 0.046(4) -0.002(3) 0.005(3) -0.011(3)
C9B 0.026(3) 0.035(3) 0.053(5) 0.007(4) 0.001(3) 0.000(3)
C10B 0.045(4) 0.055(4) 0.039(5) -0.002(4) -0.011(3) 0.001(3)
C11B 0.042(4) 0.033(3) 0.040(4) -0.006(3) -0.011(3) 0.002(3)
N21B 0.013(3) 0.019(3) 0.029(3) -0.005(2) 0.002(2) -0.004(2)
C22B 0.010(3) 0.029(3) 0.013(3) -0.007(3) -0.001(2) 0.001(3)
N23B 0.014(2) 0.021(2) 0.021(3) -0.0073(18) 0.0040(18) -0.0037(18)
C24B 0.020(3) 0.028(3) 0.032(4) 0.003(2) -0.008(3) -0.007(2)
C25B 0.020(3) 0.032(3) 0.031(4) -0.010(3) -0.004(3) 0.004(3)
C26B 0.013(3) 0.015(2) 0.019(3) 0.003(2) -0.006(2) 0.005(2)
C27B 0.020(3) 0.019(2) 0.018(3) -0.001(2) 0.003(2) 0.000(2)
C28B 0.027(3) 0.023(3) 0.033(4) -0.002(2) 0.001(3) -0.002(2)
C29B 0.031(4) 0.022(3) 0.051(5) -0.018(3) -0.011(4) 0.004(2)
C30B 0.027(3) 0.037(3) 0.035(4) -0.014(3) 0.006(3) -0.001(2)
C31B 0.021(3) 0.026(3) 0.026(3) -0.005(2) 0.006(2) -0.001(2)

loop_
_atom_type_symbol
_atom_type_description
_atom_type_scat_dispersion_real
_atom_type_scat_dispersion_imag
_atom_type_scat_source
C C 0.0033 0.0016 'International Tables Vol C Tables 4.2.6.8 and 6.1.1.4'
H H 0.0000 0.0000 'International Tables Vol C Tables 4.2.6.8 and 6.1.1.4'
Cl Cl 0.1484 0.1585 'International Tables Vol C Tables 4.2.6.8 and 6.1.1.4'
Cu Cu 0.3201 1.2651 'International Tables Vol C Tables 4.2.6.8 and 6.1.1.4'
N N 0.0061 0.0033 'International Tables Vol C Tables 4.2.6.8 and 6.1.1.4'

loop_
_geom_angle_atom_site_label_1
_geom_angle_atom_site_label_2
_geom_angle_atom_site_label_3
_geom_angle
_geom_angle_site_symmetry_1
_geom_angle_site_symmetry_3
_geom_angle_publ_flag
N1A Cu1A N23A 174.92(19) . . ?
N1A Cu1A Cu2A 87.69(13) . . ?
N23A Cu1A Cu2A 87.46(12) . . ?
N3A Cu2A N21A 175.1(2) . . ?
N3A Cu2A Cu1A 87.36(13) . . ?
N21A Cu2A Cu1A 87.77(16) . . ?
C2A N1A C4A 118.6(4) . . ?
C2A N1A Cu1A 122.2(4) . . ?
C4A N1A Cu1A 119.1(3) . . ?
N1A C2A N3A 119.7(4) . . ?
N1A C2A C5A 119.9(5) . . ?
N3A C2A C5A 120.4(5) . . ?
C2A N3A C6A 120.6(4) . . ?
C2A N3A Cu2A 121.5(3) . . ?
C6A N3A Cu2A 117.8(3) . . ?
C7A C6A C11A 116.2(4) . . ?
C7A C6A N3A 122.2(4) . . ?
C11A C6A N3A 121.5(4) . . ?
C6A C7A C8A 122.5(5) . . ?
C6A C7A Cl1A 118.5(4) . . ?
C8A C7A Cl1A 119.0(4) . . ?
C9A C8A C7A 119.3(5) . . ?
C10A C9A C8A 119.0(5) . . ?
C11A C10A C9A 121.4(6) . . ?
C10A C11A C6A 121.6(5) . . ?
C22A N21A C24A 118.5(4) . . ?
C22A N21A Cu2A 122.4(4) . . ?
C24A N21A Cu2A 119.0(4) . . ?
N21A C22A N23A 119.4(5) . . ?
N21A C22A C25A 120.4(5) . . ?
N23A C22A C25A 119.8(5) . . ?
C22A N23A C26A 121.9(4) . . ?
C22A N23A Cu1A 120.8(3) . . ?
C26A N23A Cu1A 116.2(3) . . ?
C31A C26A C27A 115.9(4) . . ?
C31A C26A N23A 123.9(4) . . ?
C27A C26A N23A 119.7(5) . . ?
C28A C27A C26A 122.3(5) . . ?
C28A C27A Cl2A 117.7(4) . . ?
C26A C27A Cl2A 120.0(4) . . ?
C27A C28A C29A 120.3(5) . . ?
C30A C29A C28A 118.6(5) . . ?
C29A C30A C31A 120.8(5) . . ?
C30A C31A C26A 121.9(5) . . ?
N1B Cu1B N23B 174.43(18) . . ?
N1B Cu1B Cu2B 86.99(13) . . ?
N23B Cu1B Cu2B 87.61(11) . . ?
N21B Cu2B N3B 174.81(19) . . ?
N21B Cu2B Cu1B 86.94(15) . . ?
N3B Cu2B Cu1B 87.89(12) . . ?
C2B N1B C4B 118.9(4) . . ?
C2B N1B Cu1B 123.5(3) . . ?
C4B N1B Cu1B 117.7(3) . . ?
N1B C2B N3B 119.0(4) . . ?
N1B C2B C5B 119.9(5) . . ?
N3B C2B C5B 121.0(5) . . ?
C2B N3B C6B 120.1(4) . . ?
C2B N3B Cu2B 121.3(3) . . ?
C6B N3B Cu2B 118.3(3) . . ?
C7B C6B C11B 117.7(4) . . ?
C7B C6B N3B 120.8(5) . . ?
C11B C6B N3B 121.4(4) . . ?
C6B C7B C8B 121.3(5) . . ?
C6B C7B Cl1B 120.3(4) . . ?
C8B C7B Cl1B 118.5(4) . . ?
C9B C8B C7B 120.1(5) . . ?
C8B C9B C10B 120.2(5) . . ?
C11B C10B C9B 119.3(6) . . ?
C10B C11B C6B 121.4(5) . . ?
C22B N21B C24B 119.8(4) . . ?
C22B N21B Cu2B 123.2(4) . . ?
C24B N21B Cu2B 117.0(3) . . ?
N21B C22B N23B 118.7(4) . . ?
N21B C22B C25B 119.7(4) . . ?
N23B C22B C25B 121.4(4) . . ?
C22B N23B C26B 121.3(4) . . ?
C22B N23B Cu1B 121.5(3) . . ?
C26B N23B Cu1B 116.0(3) . . ?
C27B C26B C31B 116.5(4) . . ?
C27B C26B N23B 120.5(4) . . ?
C31B C26B N23B 122.8(4) . . ?
C28B C27B C26B 122.7(4) . . ?
C28B C27B Cl2B 117.4(3) . . ?
C26B C27B Cl2B 119.8(3) . . ?
C29B C28B C27B 119.0(5) . . ?
C28B C29B C30B 120.4(5) . . ?
C29B C30B C31B 120.0(5) . . ?
C30B C31B C26B 121.3(4) . . ?

loop_
_geom_bond_atom_site_label_1
_geom_bond_atom_site_label_2
_geom_bond_distance
_geom_bond_site_symmetry_2
_geom_bond_publ_flag
Cu1A N1A 1.871(4) . ?
Cu1A N23A 1.893(4) . ?
Cu1A Cu2A 2.4399(8) . ?
Cu2A N3A 1.876(4) . ?
Cu2A N21A 1.877(5) . ?
Cl1A C7A 1.742(5) . ?
Cl2A C27A 1.751(5) . ?
N1A C2A 1.314(6) . ?
N1A C4A 1.463(6) . ?
C2A N3A 1.344(6) . ?
C2A C5A 1.521(7) . ?
N3A C6A 1.427(5) . ?
C6A C7A 1.387(6) . ?
C6A C11A 1.395(6) . ?
C7A C8A 1.387(6) . ?
C8A C9A 1.379(9) . ?
C9A C10A 1.369(8) . ?
C10A C11A 1.365(6) . ?
N21A C22A 1.317(6) . ?
N21A C24A 1.459(6) . ?
C22A N23A 1.362(6) . ?
C22A C25A 1.517(7) . ?
N23A C26A 1.416(5) . ?
C26A C31A 1.390(6) . ?
C26A C27A 1.399(6) . ?
C27A C28A 1.368(6) . ?
C28A C29A 1.381(7) . ?
C29A C30A 1.373(7) . ?
C30A C31A 1.374(6) . ?
Cu1B N1B 1.866(4) . ?
Cu1B N23B 1.878(4) . ?
Cu1B Cu2B 2.4423(8) . ?
Cu2B N21B 1.886(5) . ?
Cu2B N3B 1.887(4) . ?
Cl1B C7B 1.741(5) . ?
Cl2B C27B 1.750(5) . ?
N1B C2B 1.328(6) . ?
N1B C4B 1.484(6) . ?
C2B N3B 1.333(6) . ?
C2B C5B 1.505(7) . ?
N3B C6B 1.427(5) . ?
C6B C7B 1.381(6) . ?
C6B C11B 1.393(6) . ?
C7B C8B 1.387(6) . ?
C8B C9B 1.363(9) . ?
C9B C10B 1.387(9) . ?
C10B C11B 1.384(6) . ?
N21B C22B 1.308(6) . ?
N21B C24B 1.488(6) . ?
C22B N23B 1.353(6) . ?
C22B C25B 1.507(7) . ?
N23B C26B 1.412(5) . ?
C26B C27B 1.391(6) . ?
C26B C31B 1.400(6) . ?
C27B C28B 1.380(6) . ?
C28B C29B 1.376(7) . ?
C29B C30B 1.376(7) . ?
C30B C31B 1.383(6) . ?
